data_7209856
loop_
_publ_author_name
'Chen, Shui-Sheng'
'Qiao, Rui'
'Sheng, Liang-Quan'
'Zhao, Yue'
'Yang, Song'
'Chen, Ming-Ming'
'Liu, Zhao-Di'
'Wang, Dei-Hai'

_publ_section_title
;
 Cadmium(ii) and zinc(ii) complexes with rigid
 1-(1H-imidazol-4-yl)-3-(4H-tetrazol-5-yl)benzene and varied carboxylate
 ligands
;
_journal_issue 28
_journal_name_full CrystEngComm
_journal_page_first 5713
_journal_paper_doi 10.1039/c3ce40150b
_journal_volume 15
_journal_year 2013
_chemical_formula_moiety 'C12 H7 Cd N8 O3, 3(O)'
_chemical_formula_sum 'C14 H9 Cd N6 O6'
_chemical_formula_weight 469.67
_chemical_name_systematic
;
?
;
_space_group_IT_number 15
_symmetry_cell_setting monoclinic
_symmetry_space_group_name_Hall '-C 2yc'
_symmetry_space_group_name_H-M 'C 1 2/c 1'
_atom_sites_solution_hydrogens geom
_atom_sites_solution_primary direct
_atom_sites_solution_secondary difmap
_audit_creation_method SHELXL-97
_cell_angle_alpha 90.00
_cell_angle_beta 124.8360(10)
_cell_angle_gamma 90.00
_cell_formula_units_Z 8
_cell_length_a 23.6066(15)
_cell_length_b 10.0599(6)
_cell_length_c 17.7135(11)
_cell_measurement_reflns_used 7959
_cell_measurement_temperature 296(2)
_cell_measurement_theta_max 27.553
_cell_measurement_theta_min 3.122
_cell_volume 3452.7(4)
_computing_cell_refinement SMART
_computing_data_collection 'SMART (Bruker, 2000)'
_computing_data_reduction 'SAINT (Bruker, 2000)'
_computing_molecular_graphics SHELXTL
_computing_publication_material SHELXTL
_computing_structure_refinement SHELXTL
_computing_structure_solution 'SHELXTL (Bruker, 2000)'
_diffrn_ambient_temperature 296(2)
_diffrn_measured_fraction_theta_full 0.967
_diffrn_measured_fraction_theta_max 0.967
_diffrn_measurement_device_type 'Bruker Smart Apex CCD '
_diffrn_measurement_method 'phi and omega scans'
_diffrn_radiation_monochromator graphite
_diffrn_radiation_source 'fine-focus sealed tube'
_diffrn_radiation_type MoK\a
_diffrn_radiation_wavelength 0.71073
_diffrn_reflns_av_R_equivalents 0.0185
_diffrn_reflns_av_sigmaI/netI 0.0213
_diffrn_reflns_limit_h_max 29
_diffrn_reflns_limit_h_min -30
_diffrn_reflns_limit_k_max 13
_diffrn_reflns_limit_k_min -13
_diffrn_reflns_limit_l_max 23
_diffrn_reflns_limit_l_min -20
_diffrn_reflns_number 10561
_diffrn_reflns_theta_full 27.55
_diffrn_reflns_theta_max 27.55
_diffrn_reflns_theta_min 2.80
_exptl_absorpt_coefficient_mu 1.311
_exptl_absorpt_correction_T_max 0.8276
_exptl_absorpt_correction_T_min 0.7982
_exptl_absorpt_correction_type multi-scan
_exptl_absorpt_process_details 'SADABS; Bruker, 2000'
_exptl_crystal_colour colorless
_exptl_crystal_density_diffrn 1.807
_exptl_crystal_density_method 'not measured'
_exptl_crystal_description block
_exptl_crystal_F_000 1848
_exptl_crystal_size_max 0.18
_exptl_crystal_size_mid 0.16
_exptl_crystal_size_min 0.15
_refine_diff_density_max 1.111
_refine_diff_density_min -1.456
_refine_diff_density_rms 0.346
_refine_ls_extinction_method none
_refine_ls_goodness_of_fit_ref 1.015
_refine_ls_hydrogen_treatment constr
_refine_ls_matrix_type full
_refine_ls_number_parameters 245
_refine_ls_number_reflns 3852
_refine_ls_number_restraints 0
_refine_ls_restrained_S_all 1.015
_refine_ls_R_factor_all 0.0401
_refine_ls_R_factor_gt 0.0307
_refine_ls_shift/su_max 0.001
_refine_ls_shift/su_mean 0.000
_refine_ls_structure_factor_coef Fsqd
_refine_ls_weighting_details 'calc w=1/[\s^2^(Fo^2^)+(0.1241P)^2^+3.4150P] where P=(Fo^2^+2Fc^2^)/3'
_refine_ls_weighting_scheme calc
_refine_ls_wR_factor_gt 0.1122
_refine_ls_wR_factor_ref 0.1440
_reflns_number_gt 3594
_reflns_number_total 3852
_reflns_threshold_expression >2sigma(I)
_cod_data_source_file c3ce40150b.txt
_cod_data_source_block 2
_cod_depositor_comments
;
The following automatic conversions were performed:

'_symmetry_cell_setting' value 'Monoclinic' changed to 'monoclinic'
according to /home/saulius/struct/CIF-dictionaries/cif_core.dic
dictionary named 'cif_core.dic' version 2.4.2 from 2011-04-26.

Automatic conversion script
Id: cif_fix_values 1891 2012-01-12 08:04:46Z andrius 
;
_cod_original_sg_symbol_H-M 'C 2/c'
_cod_database_code 7209856

loop_
_symmetry_equiv_pos_as_xyz
'x, y, z'
'-x, y, -z+1/2'
'x+1/2, y+1/2, z'
'-x+1/2, y+1/2, -z+1/2'
'-x, -y, -z'
'x, -y, z-1/2'
'-x+1/2, -y+1/2, -z'
'x+1/2, -y+1/2, z-1/2'

loop_
_atom_site_label
_atom_site_type_symbol
_atom_site_fract_x
_atom_site_fract_y
_atom_site_fract_z
_atom_site_U_iso_or_equiv
_atom_site_adp_type
_atom_site_occupancy
_atom_site_symmetry_multiplicity
_atom_site_calc_flag
_atom_site_refinement_flags
Cd1 Cd 0.364315(10) 0.40064(2) 0.373672(13) 0.02323(15) Uani 1 1 d .
C1 C 0.20208(14) 0.6268(3) 0.31425(19) 0.0230(5) Uani 1 1 d .
C2 C 0.19133(14) 0.7453(3) 0.34530(18) 0.0234(5) Uani 1 1 d .
H2 H 0.2002 0.8259 0.3283 0.028 Uiso 1 1 calc R
C3 C 0.16744(15) 0.7445(3) 0.40163(19) 0.0244(5) Uani 1 1 d .
C4 C 0.15564(19) 0.6229(4) 0.4272(2) 0.0329(7) Uani 1 1 d .
H4 H 0.1403 0.6204 0.4653 0.039 Uiso 1 1 calc R
C5 C 0.1664(2) 0.5046(3) 0.3965(3) 0.0371(7) Uani 1 1 d .
H5 H 0.1580 0.4240 0.4140 0.044 Uiso 1 1 calc R
C6 C 0.18964(16) 0.5057(3) 0.3403(2) 0.0316(6) Uani 1 1 d .
H6 H 0.1969 0.4262 0.3201 0.038 Uiso 1 1 calc R
C7 C 0.22583(15) 0.6287(3) 0.25318(19) 0.0230(5) Uani 1 1 d .
C8 C 0.15617(14) 0.8673(3) 0.43497(18) 0.0238(5) Uani 1 1 d .
C9 C 0.13683(18) 0.8872(3) 0.4939(2) 0.0288(6) Uani 1 1 d .
H9 H 0.1251 0.8202 0.5188 0.035 Uiso 1 1 calc R
C10 C 0.15679(18) 1.0815(3) 0.4622(2) 0.0291(6) Uani 1 1 d .
H10 H 0.1616 1.1730 0.4606 0.035 Uiso 1 1 calc R
C11 C 0.5000 0.8281(5) 0.2500 0.0459(12) Uani 1 2 d S
H11 H 0.5000 0.9205 0.2500 0.055 Uiso 1 2 calc SR
C12 C 0.47221(18) 0.7586(3) 0.2897(2) 0.0356(7) Uani 1 1 d .
H12 H 0.4539 0.8047 0.3166 0.043 Uiso 1 1 calc R
C13 C 0.47188(15) 0.6217(3) 0.2892(2) 0.0259(6) Uani 1 1 d .
C14 C 0.5000 0.5519(4) 0.2500 0.0256(8) Uani 1 2 d S
H14 H 0.5000 0.4594 0.2500 0.031 Uiso 1 2 calc SR
C15 C 0.43980(14) 0.5469(3) 0.32939(19) 0.0278(6) Uani 1 1 d .
N1 N 0.26972(13) 0.5427(3) 0.25499(18) 0.0283(5) Uani 1 1 d .
N2 N 0.27484(16) 0.5805(3) 0.1863(2) 0.0325(6) Uani 1 1 d .
N3 N 0.23640(15) 0.6843(3) 0.14457(19) 0.0323(6) Uani 1 1 d .
N4 N 0.20467(13) 0.7181(3) 0.18633(17) 0.0267(5) Uani 1 1 d .
N5 N 0.16839(13) 0.9929(3) 0.41569(17) 0.0279(5) Uani 1 1 d .
H5A H 0.1812 1.0112 0.3801 0.034 Uiso 1 1 calc R
N6 N 0.13740(13) 1.0208(3) 0.51080(16) 0.0274(5) Uani 1 1 d .
O1 O 0.43057(16) 0.6055(2) 0.3847(2) 0.0378(6) Uani 1 1 d .
O2 O 0.42023(13) 0.4298(3) 0.30396(18) 0.0333(5) Uani 1 1 d .
O3 O 0.45774(16) 0.2599(3) 0.4727(2) 0.0570(8) Uani 1 1 d .
O4 O 0.4837(2) 0.1662(6) 0.3195(4) 0.1051(18) Uani 1 1 d .
O5 O 0.1358(3) 0.3611(10) 0.1281(5) 0.130(3) Uani 1 1 d .
O6 O 0.0462(6) 0.5066(10) 0.9767(6) 0.214(5) Uani 1 1 d .

loop_
_atom_site_aniso_label
_atom_site_aniso_U_11
_atom_site_aniso_U_22
_atom_site_aniso_U_33
_atom_site_aniso_U_23
_atom_site_aniso_U_13
_atom_site_aniso_U_12
Cd1 0.0294(2) 0.0234(2) 0.02552(19) -0.00439(6) 0.02082(15) -0.00439(6)
C1 0.0231(12) 0.0261(13) 0.0233(12) -0.0009(11) 0.0152(11) 0.0025(11)
C2 0.0265(12) 0.0235(13) 0.0229(12) 0.0008(10) 0.0158(11) 0.0022(10)
C3 0.0250(12) 0.0271(14) 0.0225(11) -0.0004(10) 0.0143(10) 0.0030(11)
C4 0.0422(18) 0.0343(16) 0.0380(17) 0.0017(13) 0.0323(15) 0.0006(13)
C5 0.0517(19) 0.0250(15) 0.0502(18) 0.0027(14) 0.0383(16) -0.0016(14)
C6 0.0401(16) 0.0234(14) 0.0399(16) -0.0001(12) 0.0279(14) 0.0020(12)
C7 0.0254(13) 0.0212(12) 0.0241(12) -0.0034(11) 0.0151(11) 0.0015(11)
C8 0.0274(13) 0.0277(13) 0.0207(12) -0.0001(11) 0.0163(11) 0.0006(11)
C9 0.0385(17) 0.0284(15) 0.0299(15) -0.0009(11) 0.0255(14) -0.0024(11)
C10 0.0396(17) 0.0271(14) 0.0293(15) 0.0008(11) 0.0249(14) 0.0022(11)
C11 0.069(3) 0.025(2) 0.071(3) 0.000 0.057(3) 0.000
C12 0.0459(18) 0.0316(16) 0.0459(17) -0.0039(13) 0.0360(16) 0.0015(13)
C13 0.0251(13) 0.0322(14) 0.0266(13) -0.0014(11) 0.0184(12) -0.0034(11)
C14 0.0265(18) 0.027(2) 0.0298(18) 0.000 0.0201(16) 0.000
C15 0.0223(12) 0.0388(17) 0.0266(12) 0.0000(12) 0.0165(11) -0.0030(11)
N1 0.0360(13) 0.0270(13) 0.0304(12) 0.0029(10) 0.0240(11) 0.0072(11)
N2 0.0402(15) 0.0315(13) 0.0365(14) 0.0033(11) 0.0282(13) 0.0076(11)
N3 0.0439(14) 0.0310(14) 0.0344(12) 0.0051(10) 0.0297(12) 0.0092(11)
N4 0.0342(12) 0.0253(12) 0.0281(11) 0.0024(9) 0.0222(10) 0.0066(10)
N5 0.0372(12) 0.0304(13) 0.0278(11) 0.0026(10) 0.0253(10) 0.0030(10)
N6 0.0373(13) 0.0283(13) 0.0263(11) -0.0027(9) 0.0239(10) 0.0009(10)
O1 0.0454(15) 0.0468(16) 0.0404(14) -0.0114(10) 0.0359(13) -0.0114(10)
O2 0.0382(12) 0.0337(11) 0.0427(13) -0.0041(10) 0.0317(11) -0.0054(10)
O3 0.0495(16) 0.0410(15) 0.0476(15) -0.0050(13) 0.0084(13) 0.0062(12)
O4 0.067(2) 0.108(4) 0.108(4) -0.028(3) 0.030(2) 0.026(3)
O5 0.125(6) 0.149(6) 0.134(7) -0.052(4) 0.084(5) -0.040(4)
O6 0.335(13) 0.176(8) 0.162(8) 0.015(7) 0.161(9) 0.116(9)

loop_
_atom_type_symbol
_atom_type_description
_atom_type_scat_dispersion_real
_atom_type_scat_dispersion_imag
_atom_type_scat_source
C C 0.0033 0.0016 'International Tables Vol C Tables 4.2.6.8 and 6.1.1.4'
H H 0.0000 0.0000 'International Tables Vol C Tables 4.2.6.8 and 6.1.1.4'
N N 0.0061 0.0033 'International Tables Vol C Tables 4.2.6.8 and 6.1.1.4'
O O 0.0106 0.0060 'International Tables Vol C Tables 4.2.6.8 and 6.1.1.4'
Cd Cd -0.8075 1.2024 'International Tables Vol C Tables 4.2.6.8 and 6.1.1.4'

loop_
_geom_angle_atom_site_label_1
_geom_angle_atom_site_label_2
_geom_angle_atom_site_label_3
_geom_angle
_geom_angle_site_symmetry_1
_geom_angle_site_symmetry_3
N6 Cd1 N4 109.48(9) 7_566 4_545
N6 Cd1 O2 140.78(9) 7_566 .
N4 Cd1 O2 109.38(9) 4_545 .
N6 Cd1 O3 91.72(11) 7_566 .
N4 Cd1 O3 88.77(10) 4_545 .
O2 Cd1 O3 83.99(12) . .
N6 Cd1 N1 95.46(9) 7_566 .
N4 Cd1 N1 90.66(9) 4_545 .
O2 Cd1 N1 89.20(9) . .
O3 Cd1 N1 172.56(11) . .
N6 Cd1 O1 88.56(9) 7_566 .
N4 Cd1 O1 160.19(9) 4_545 .
O2 Cd1 O1 54.07(8) . .
O3 Cd1 O1 99.11(11) . .
N1 Cd1 O1 79.18(9) . .
C6 C1 C2 119.8(3) . .
C6 C1 C7 119.6(3) . .
C2 C1 C7 120.6(3) . .
C1 C2 C3 121.0(3) . .
C1 C2 H2 119.5 . .
C3 C2 H2 119.5 . .
C4 C3 C2 118.4(3) . .
C4 C3 C8 119.9(3) . .
C2 C3 C8 121.7(3) . .
C3 C4 C5 120.8(3) . .
C3 C4 H4 119.6 . .
C5 C4 H4 119.6 . .
C6 C5 C4 120.7(3) . .
C6 C5 H5 119.6 . .
C4 C5 H5 119.6 . .
C5 C6 C1 119.3(3) . .
C5 C6 H6 120.3 . .
C1 C6 H6 120.3 . .
N4 C7 N1 110.4(2) . .
N4 C7 C1 123.5(3) . .
N1 C7 C1 126.0(3) . .
C9 C8 N5 105.2(3) . .
C9 C8 C3 130.5(3) . .
N5 C8 C3 124.2(2) . .
C8 C9 N6 110.0(3) . .
C8 C9 H9 125.0 . .
N6 C9 H9 125.0 . .
N6 C10 N5 111.0(3) . .
N6 C10 H10 124.5 . .
N5 C10 H10 124.5 . .
C12 C11 C12 119.8(5) 2_655 .
C12 C11 H11 120.1 2_655 .
C12 C11 H11 120.1 . .
C13 C12 C11 120.1(3) . .
C13 C12 H12 120.0 . .
C11 C12 H12 120.0 . .
C12 C13 C14 120.3(3) . .
C12 C13 C15 120.0(3) . .
C14 C13 C15 119.7(3) . .
C13 C14 C13 119.5(4) 2_655 .
C13 C14 H14 120.2 2_655 .
C13 C14 H14 120.2 . .
O2 C15 O1 121.7(3) . .
O2 C15 C13 118.9(3) . .
O1 C15 C13 119.3(3) . .
C7 N1 N2 105.4(2) . .
C7 N1 Cd1 135.04(19) . .
N2 N1 Cd1 115.43(19) . .
N3 N2 N1 110.3(3) . .
N2 N3 N4 108.2(2) . .
C7 N4 N3 105.7(2) . .
C7 N4 Cd1 139.7(2) . 4
N3 N4 Cd1 114.62(18) . 4
C10 N5 C8 108.1(2) . .
C10 N5 H5A 125.9 . .
C8 N5 H5A 125.9 . .
C10 N6 C9 105.8(2) . .
C10 N6 Cd1 128.9(2) . 7_566
C9 N6 Cd1 123.1(2) . 7_566
C15 O1 Cd1 86.16(18) . .
C15 O2 Cd1 97.76(18) . .

loop_
_geom_bond_atom_site_label_1
_geom_bond_atom_site_label_2
_geom_bond_distance
_geom_bond_site_symmetry_2
Cd1 N6 2.216(2) 7_566
Cd1 N4 2.275(2) 4_545
Cd1 O2 2.284(2) .
Cd1 O3 2.351(3) .
Cd1 N1 2.467(3) .
Cd1 O1 2.527(2) .
C1 C6 1.393(4) .
C1 C2 1.395(4) .
C1 C7 1.476(4) .
C2 C3 1.399(4) .
C2 H2 0.9300 .
C3 C4 1.387(5) .
C3 C8 1.457(4) .
C4 C5 1.390(5) .
C4 H4 0.9300 .
C5 C6 1.384(5) .
C5 H5 0.9300 .
C6 H6 0.9300 .
C7 N4 1.336(4) .
C7 N1 1.336(4) .
C8 C9 1.373(4) .
C8 N5 1.382(4) .
C9 N6 1.375(4) .
C9 H9 0.9300 .
C10 N6 1.332(4) .
C10 N5 1.343(4) .
C10 H10 0.9300 .
C11 C12 1.393(4) 2_655
C11 C12 1.393(4) .
C11 H11 0.9300 .
C12 C13 1.378(5) .
C12 H12 0.9300 .
C13 C14 1.394(4) .
C13 C15 1.503(4) .
C14 C13 1.394(4) 2_655
C14 H14 0.9300 .
C15 O2 1.252(4) .
C15 O1 1.264(4) .
N1 N2 1.345(4) .
N2 N3 1.302(4) .
N3 N4 1.362(3) .
N4 Cd1 2.275(2) 4
N5 H5A 0.8600 .
N6 Cd1 2.216(2) 7_566

loop_
_geom_torsion_atom_site_label_1
_geom_torsion_atom_site_label_2
_geom_torsion_atom_site_label_3
_geom_torsion_atom_site_label_4
_geom_torsion
_geom_torsion_site_symmetry_1
_geom_torsion_site_symmetry_4
C6 C1 C2 C3 -0.7(4) . .
C7 C1 C2 C3 178.6(3) . .
C1 C2 C3 C4 1.0(4) . .
C1 C2 C3 C8 179.8(3) . .
C2 C3 C4 C5 -0.8(5) . .
C8 C3 C4 C5 -179.7(3) . .
C3 C4 C5 C6 0.4(6) . .
C4 C5 C6 C1 -0.1(5) . .
C2 C1 C6 C5 0.3(5) . .
C7 C1 C6 C5 -179.1(3) . .
C6 C1 C7 N4 141.5(3) . .
C2 C1 C7 N4 -37.9(4) . .
C6 C1 C7 N1 -37.4(4) . .
C2 C1 C7 N1 143.2(3) . .
C4 C3 C8 C9 2.7(5) . .
C2 C3 C8 C9 -176.1(3) . .
C4 C3 C8 N5 178.0(3) . .
C2 C3 C8 N5 -0.8(4) . .
N5 C8 C9 N6 -0.3(4) . .
C3 C8 C9 N6 175.7(3) . .
C12 C11 C12 C13 -0.4(2) 2_655 .
C11 C12 C13 C14 0.8(5) . .
C11 C12 C13 C15 -178.0(2) . .
C12 C13 C14 C13 -0.4(2) . 2_655
C15 C13 C14 C13 178.4(3) . 2_655
C12 C13 C15 O2 157.7(3) . .
C14 C13 C15 O2 -21.1(4) . .
C12 C13 C15 O1 -19.2(5) . .
C14 C13 C15 O1 162.0(3) . .
N4 C7 N1 N2 -0.6(3) . .
C1 C7 N1 N2 178.4(3) . .
N4 C7 N1 Cd1 154.2(2) . .
C1 C7 N1 Cd1 -26.7(5) . .
N6 Cd1 N1 C7 -6.2(3) 7_566 .
N4 Cd1 N1 C7 103.5(3) 4_545 .
O2 Cd1 N1 C7 -147.1(3) . .
O1 Cd1 N1 C7 -93.6(3) . .
N6 Cd1 N1 N2 146.9(2) 7_566 .
N4 Cd1 N1 N2 -103.5(2) 4_545 .
O2 Cd1 N1 N2 5.9(2) . .
O1 Cd1 N1 N2 59.4(2) . .
C7 N1 N2 N3 0.2(4) . .
Cd1 N1 N2 N3 -160.4(2) . .
N1 N2 N3 N4 0.3(4) . .
N1 C7 N4 N3 0.8(3) . .
C1 C7 N4 N3 -178.3(3) . .
N1 C7 N4 Cd1 -178.7(2) . 4
C1 C7 N4 Cd1 2.3(5) . 4
N2 N3 N4 C7 -0.6(3) . .
N2 N3 N4 Cd1 179.0(2) . 4
N6 C10 N5 C8 -0.2(4) . .
C9 C8 N5 C10 0.3(3) . .
C3 C8 N5 C10 -176.0(3) . .
N5 C10 N6 C9 0.0(4) . .
N5 C10 N6 Cd1 163.2(2) . 7_566
C8 C9 N6 C10 0.2(4) . .
C8 C9 N6 Cd1 -164.3(2) . 7_566
O2 C15 O1 Cd1 -5.0(3) . .
C13 C15 O1 Cd1 171.9(2) . .
N6 Cd1 O1 C15 170.1(2) 7_566 .
N4 Cd1 O1 C15 -33.8(4) 4_545 .
O2 Cd1 O1 C15 2.85(18) . .
O3 Cd1 O1 C15 78.5(2) . .
N1 Cd1 O1 C15 -94.1(2) . .
O1 C15 O2 Cd1 5.5(3) . .
C13 C15 O2 Cd1 -171.3(2) . .
N6 Cd1 O2 C15 -23.4(3) 7_566 .
N4 Cd1 O2 C15 164.71(19) 4_545 .
O3 Cd1 O2 C15 -108.7(2) . .
N1 Cd1 O2 C15 74.3(2) . .
O1 Cd1 O2 C15 -2.90(18) . .
